data_7002283
loop_
_publ_author_name
'Maxim, Catalin'
'Mathoni\`ere, Corine'
'Andruh, Marius'

_publ_section_title
;
 New photomagnetic cyanido-bridged CuII--MoIV oligonuclear complexes:
 slight modification of the blocking ligands induces different
 structures
;
_journal_issue 37
_journal_name_full 'Dalton Transactions'
_journal_page_first 7805
_journal_page_last 7810
_journal_paper_doi 10.1039/b905621a
_journal_year 2009
_chemical_formula_sum 'C128 H132 Cu8 Mo2 N32 O20'
_chemical_formula_weight 3138.86
_chemical_name_systematic
;
?
;
_space_group_IT_number 2
_symmetry_cell_setting triclinic
_symmetry_space_group_name_Hall '-P 1'
_symmetry_space_group_name_H-M 'P -1'
_atom_sites_solution_hydrogens geom
_atom_sites_solution_primary direct
_atom_sites_solution_secondary difmap
_audit_creation_method SHELXL-97
_cell_angle_alpha 101.50(3)
_cell_angle_beta 102.02(3)
_cell_angle_gamma 110.42(3)
_cell_formula_units_Z 1
_cell_length_a 13.239(3)
_cell_length_b 14.652(3)
_cell_length_c 19.457(4)
_cell_measurement_reflns_used 26229
_cell_measurement_temperature 293(2)
_cell_measurement_theta_max 53.89
_cell_measurement_theta_min 3.32
_cell_volume 3303.6(17)
_computing_cell_refinement X-Area
_computing_data_collection X-Area
_computing_data_reduction X-Area
_computing_structure_refinement 'SHELXL-97 (Sheldrick, 1997)'
_computing_structure_solution 'SHELXS-97 (Sheldrick, 1997)'
_diffrn_ambient_temperature 293(2)
_diffrn_measured_fraction_theta_full 0.691
_diffrn_measured_fraction_theta_max 0.691
_diffrn_measurement_device_type 'Stoe-IPDS II'
_diffrn_measurement_method 'omega scans'
_diffrn_radiation_monochromator graphite
_diffrn_radiation_source 'fine-focus sealed tube'
_diffrn_radiation_type MoK\a
_diffrn_radiation_wavelength 0.71073
_diffrn_reflns_av_R_equivalents 0.0942
_diffrn_reflns_av_sigmaI/netI 0.2839
_diffrn_reflns_limit_h_max 17
_diffrn_reflns_limit_h_min -17
_diffrn_reflns_limit_k_max 18
_diffrn_reflns_limit_k_min -18
_diffrn_reflns_limit_l_max 25
_diffrn_reflns_limit_l_min -23
_diffrn_reflns_number 18105
_diffrn_reflns_theta_full 27.97
_diffrn_reflns_theta_max 27.97
_diffrn_reflns_theta_min 1.72
_exptl_absorpt_coefficient_mu 1.522
_exptl_absorpt_correction_T_max 0.915
_exptl_absorpt_correction_T_min 0.831
_exptl_absorpt_correction_type multi-scan
_exptl_absorpt_process_details wingx
_exptl_crystal_colour 'dark green'
_exptl_crystal_density_diffrn 1.578
_exptl_crystal_density_meas ?
_exptl_crystal_density_method .
_exptl_crystal_description prism
_exptl_crystal_F_000 1600
_exptl_crystal_size_max 0.2
_exptl_crystal_size_mid 0.1
_exptl_crystal_size_min 0.05
_refine_diff_density_max 0.670
_refine_diff_density_min -0.765
_refine_diff_density_rms 0.090
_refine_ls_extinction_method none
_refine_ls_goodness_of_fit_ref 0.857
_refine_ls_hydrogen_treatment constr
_refine_ls_matrix_type full
_refine_ls_number_parameters 798
_refine_ls_number_reflns 10987
_refine_ls_number_restraints 20
_refine_ls_restrained_S_all 0.860
_refine_ls_R_factor_all 0.2699
_refine_ls_R_factor_gt 0.0829
_refine_ls_shift/su_max 0.000
_refine_ls_shift/su_mean 0.000
_refine_ls_structure_factor_coef Fsqd
_refine_ls_weighting_details 'calc w=1/[\s^2^(Fo^2^)+(0.0728P)^2^+0.0000P] where P=(Fo^2^+2Fc^2^)/3'
_refine_ls_weighting_scheme calc
_refine_ls_wR_factor_gt 0.1533
_refine_ls_wR_factor_ref 0.2117
_reflns_number_gt 3114
_reflns_number_total 10987
_reflns_threshold_expression >2sigma(I)
_cod_data_source_file b905621a.txt
_cod_data_source_block max52at1
_cod_depositor_comments
;
The following automatic conversions were performed:

'_refine_ls_hydrogen_treatment' value 'constr.' was replaced with the
value 'constr' as specified in the replacement file
'src/cod-tools/trunk/data/replacement-values/replacement_values.lst'.

Automatic conversion script
Id: cif_fix_values 5376 2017-05-30 11:51:03Z andrius 
;
_cod_original_cell_volume 3303.6(11)
_cod_original_sg_symbol_H-M P-1
_cod_database_code 7002283

loop_
_symmetry_equiv_pos_as_xyz
'x, y, z'
'-x, -y, -z'

loop_
_atom_site_label
_atom_site_type_symbol
_atom_site_fract_x
_atom_site_fract_y
_atom_site_fract_z
_atom_site_U_iso_or_equiv
_atom_site_adp_type
_atom_site_occupancy
_atom_site_symmetry_multiplicity
_atom_site_calc_flag
_atom_site_refinement_flags
_atom_site_disorder_assembly
_atom_site_disorder_group
O1AW O -0.184(2) -0.589(2) 0.1078(14) 0.102(9) Uiso 0.40 1 d P . .
O2W O -0.1664(11) -0.2219(11) -0.2095(6) 0.159(6) Uani 1 1 d . . .
O1BW O 0.743(2) 0.458(2) 0.1854(15) 0.206(11) Uiso 0.60 1 d P . .
O4W O 1.068(3) 0.081(2) 0.2926(17) 0.405(16) Uiso 1 1 d . . .
O5W O 0.393(2) 0.350(2) 0.1034(16) 0.372(14) Uiso 1 1 d . . .
O6W O -0.157(2) -0.0038(11) 0.3615(13) 0.38(2) Uani 1 1 d . . .
O7W O 1.322(3) 0.451(4) 0.2032(19) 0.56(3) Uani 1 1 d . . .
C1 C 0.3121(11) -0.0749(12) 0.4029(12) 0.215(12) Uiso 1 1 d G . .
H1 H 0.3809 -0.0789 0.4035 0.258 Uiso 1 1 calc R . .
C2 C 0.2953(16) -0.0334(13) 0.4681(8) 0.201(11) Uiso 1 1 d G . .
H2 H 0.3528 -0.0096 0.5123 0.241 Uiso 1 1 calc R . .
C3 C 0.193(2) -0.0274(13) 0.4671(9) 0.319(19) Uiso 1 1 d G . .
H3 H 0.1813 0.0003 0.5107 0.383 Uiso 1 1 calc R . .
C4 C 0.1066(13) -0.0629(13) 0.4009(13) 0.223(12) Uiso 1 1 d G . .
H4 H 0.0378 -0.0589 0.4002 0.267 Uiso 1 1 calc R . .
C5 C 0.1234(13) -0.1044(11) 0.3357(9) 0.160(9) Uiso 1 1 d G . .
C6 C 0.0224(16) -0.1648(15) 0.2606(11) 0.139(8) Uiso 1 1 d DU . .
H06C H -0.0445 -0.1585 0.2698 0.167 Uiso 1 1 calc R . .
H06D H 0.0405 -0.1284 0.2253 0.167 Uiso 1 1 calc R . .
C7 C -0.0120(18) -0.2793(17) 0.2219(14) 0.206(11) Uani 1 1 d DU . .
H07A H -0.0312 -0.3182 0.2557 0.247 Uiso 1 1 calc R . .
H07B H -0.0787 -0.3033 0.1798 0.247 Uiso 1 1 calc R . .
C8 C 0.0681(17) -0.3801(19) 0.1489(13) 0.111(8) Uani 1 1 d U . .
H077 H -0.0048 -0.4309 0.1337 0.133 Uiso 1 1 calc R . .
C8C C 0.6358(14) 0.0967(12) 0.2901(8) 0.097(7) Uani 1 1 d . . .
C9 C 0.1450(16) -0.4066(15) 0.1158(10) 0.078(5) Uani 1 1 d U . .
C10 C 0.2601(15) -0.3374(14) 0.1393(9) 0.068(4) Uani 1 1 d U . .
C11 C 0.3310(14) -0.3736(12) 0.1072(9) 0.082(5) Uani 1 1 d . . .
H047 H 0.4074 -0.3311 0.1200 0.098 Uiso 1 1 calc R . .
C12 C 0.291(2) -0.4689(16) 0.0578(11) 0.114(7) Uani 1 1 d . . .
H060 H 0.3400 -0.4905 0.0376 0.137 Uiso 1 1 calc R . .
C13 C 0.176(2) -0.5331(18) 0.0383(12) 0.122(8) Uani 1 1 d . . .
H072 H 0.1487 -0.5978 0.0053 0.146 Uiso 1 1 calc R . .
C14 C 0.107(2) -0.5049(18) 0.0648(14) 0.119(8) Uani 1 1 d . . .
H045 H 0.0313 -0.5493 0.0504 0.143 Uiso 1 1 calc R . .
C15 C 0.0696(12) 0.1559(10) 0.0179(9) 0.059(4) Uani 1 1 d . . .
C16 C 0.0212(14) 0.2219(11) 0.0442(9) 0.077(5) Uani 1 1 d . . .
H070 H 0.0599 0.2710 0.0898 0.092 Uiso 1 1 calc R . .
C17 C -0.0796(16) 0.2168(16) 0.0058(15) 0.116(8) Uani 1 1 d . . .
H041 H -0.1095 0.2605 0.0261 0.140 Uiso 1 1 calc R . .
C18 C -0.1375(18) 0.149(2) -0.0619(14) 0.119(8) Uani 1 1 d . . .
H061 H -0.2063 0.1459 -0.0884 0.142 Uiso 1 1 calc R . .
C19 C -0.0928(14) 0.0852(13) -0.0899(9) 0.080(5) Uani 1 1 d . . .
H059 H -0.1337 0.0375 -0.1358 0.096 Uiso 1 1 calc R . .
C20 C 0.0122(11) 0.0869(12) -0.0536(8) 0.058(4) Uani 1 1 d . . .
C21 C 0.0560(12) 0.0222(11) -0.0863(7) 0.063(4) Uani 1 1 d . . .
H016 H 0.0060 -0.0269 -0.1299 0.076 Uiso 1 1 calc R . .
C22 C 0.1721(14) -0.0550(12) -0.1198(8) 0.085(5) Uani 1 1 d . . .
H02A H 0.1832 -0.0299 -0.1614 0.102 Uiso 1 1 calc R . .
H02B H 0.1061 -0.1194 -0.1382 0.102 Uiso 1 1 calc R . .
C23 C 0.2721(17) -0.0720(13) -0.0860(9) 0.091(5) Uani 1 1 d . . .
H06A H 0.2779 -0.1258 -0.1210 0.109 Uiso 1 1 calc R . .
H06B H 0.2618 -0.0948 -0.0434 0.109 Uiso 1 1 calc R . .
C24 C 0.3821(16) 0.0236(16) -0.0621(9) 0.087(6) Uani 1 1 d . . .
C25 C 0.4637(17) 0.0363(17) -0.0974(9) 0.099(7) Uani 1 1 d . . .
H1A H 0.4555 -0.0133 -0.1388 0.119 Uiso 1 1 calc R . .
C26 C 0.5591(15) 0.1278(19) -0.0675(12) 0.118(8) Uani 1 1 d . . .
H075 H 0.6178 0.1396 -0.0884 0.142 Uiso 1 1 calc R . .
C27 C 0.5678(14) 0.2011(15) -0.0072(10) 0.094(6) Uani 1 1 d . . .
H073 H 0.6325 0.2615 0.0138 0.113 Uiso 1 1 calc R . .
C28 C 0.4796(14) 0.1827(15) 0.0205(8) 0.079(5) Uani 1 1 d . . .
H026 H 0.4839 0.2329 0.0601 0.094 Uiso 1 1 calc R . .
C29 C 1.0183(11) 0.2660(10) 0.4108(9) 0.062(5) Uani 1 1 d . . .
H11 H 1.0193 0.2074 0.3825 0.074 Uiso 1 1 calc R . .
C30 C 0.9485(11) 0.2771(12) 0.2936(7) 0.075(5) Uani 1 1 d . . .
H02C H 0.8735 0.2222 0.2736 0.090 Uiso 1 1 calc R . .
H02D H 1.0017 0.2506 0.2802 0.090 Uiso 1 1 calc R . .
C31 C 0.9514(13) 0.3628(12) 0.2607(8) 0.080(5) Uani 1 1 d . . .
H03C H 0.8853 0.3764 0.2628 0.096 Uiso 1 1 calc R . .
H03D H 0.9464 0.3404 0.2092 0.096 Uiso 1 1 calc R . .
C32 C 1.0571(15) 0.4621(13) 0.2986(9) 0.067(4) Uani 1 1 d . . .
C33 C 1.1432(17) 0.5063(17) 0.2702(9) 0.081(5) Uani 1 1 d . . .
H049 H 1.1409 0.4735 0.2234 0.097 Uiso 1 1 calc R . .
C34 C 1.2314(17) 0.5974(16) 0.3097(11) 0.092(6) Uani 1 1 d . . .
H068 H 1.2890 0.6250 0.2898 0.110 Uiso 1 1 calc R . .
C35 C 1.2362(17) 0.6480(14) 0.3773(10) 0.087(6) Uani 1 1 d . . .
H063 H 1.2954 0.7106 0.4040 0.104 Uiso 1 1 calc R . .
C36 C 1.1504(16) 0.6034(13) 0.4050(8) 0.070(5) Uani 1 1 d . . .
H032 H 1.1522 0.6375 0.4513 0.084 Uiso 1 1 calc R . .
C37 C 0.9206(11) 0.6236(13) 0.4576(9) 0.065(5) Uani 1 1 d . . .
C38 C 0.8638(11) 0.6084(12) 0.3824(8) 0.070(5) Uani 1 1 d . . .
H031 H 0.8478 0.5487 0.3464 0.084 Uiso 1 1 calc R . .
C39 C 0.8325(12) 0.6840(16) 0.3636(9) 0.079(5) Uani 1 1 d . . .
H057 H 0.7971 0.6734 0.3143 0.095 Uiso 1 1 calc R . .
C40 C 0.8515(15) 0.7740(15) 0.4143(12) 0.102(6) Uani 1 1 d . . .
H058 H 0.8329 0.8249 0.4009 0.122 Uiso 1 1 calc R . .
C41 C 0.9002(14) 0.7819(13) 0.4865(10) 0.085(5) Uani 1 1 d . . .
H056 H 0.9103 0.8395 0.5223 0.102 Uiso 1 1 calc R . .
C42 C 0.9350(11) 0.7131(13) 0.5103(9) 0.060(4) Uani 1 1 d . . .
C43 C 0.3633(13) 0.4478(12) 0.3711(8) 0.055(4) Uani 1 1 d . . .
H021 H 0.3424 0.3979 0.3267 0.066 Uiso 1 1 calc R . .
C44 C 0.3030(12) 0.4285(11) 0.4213(9) 0.062(4) Uani 1 1 d . . .
H051 H 0.2412 0.3669 0.4105 0.075 Uiso 1 1 calc R . .
C45 C 0.3376(13) 0.5034(14) 0.4878(8) 0.065(4) Uani 1 1 d . . .
H022 H 0.2999 0.4930 0.5227 0.078 Uiso 1 1 calc R . .
C46 C 0.4280(15) 0.5923(12) 0.5007(8) 0.067(5) Uani 1 1 d . . .
H030 H 0.4528 0.6429 0.5453 0.081 Uiso 1 1 calc R . .
C47 C 0.4829(12) 0.6086(12) 0.4492(8) 0.059(4) Uani 1 1 d . . .
C48 C 0.5781(14) 0.7051(12) 0.4594(8) 0.094(6) Uani 1 1 d . . .
H03E H 0.6456 0.6924 0.4607 0.113 Uiso 1 1 calc R . .
H03F H 0.5919 0.7526 0.5063 0.113 Uiso 1 1 calc R . .
C49 C 0.5565(15) 0.7532(11) 0.3986(9) 0.102(7) Uani 1 1 d . . .
H03A H 0.4817 0.7532 0.3897 0.122 Uiso 1 1 calc R . .
H03B H 0.6115 0.8233 0.4133 0.122 Uiso 1 1 calc R . .
C050 C 0.6640(15) 0.7881(14) 0.1856(10) 0.092(6) Uani 1 1 d . . .
H050 H 0.6784 0.8559 0.2066 0.110 Uiso 1 1 calc R . .
C50 C 0.5982(12) 0.7474(11) 0.2900(8) 0.060(4) Uani 1 1 d . . .
H011 H 0.6104 0.8156 0.3059 0.071 Uiso 1 1 calc R . .
C51 C 0.6198(12) 0.7171(12) 0.2214(8) 0.055(4) Uani 1 1 d . . .
C52 C 0.5945(12) 0.6120(14) 0.1877(8) 0.057(4) Uani 1 1 d . . .
C53 C 0.6169(16) 0.5891(14) 0.1202(10) 0.099(6) Uani 1 1 d . . .
H048 H 0.6008 0.5217 0.0964 0.118 Uiso 1 1 calc R . .
C54 C 0.6613(19) 0.662(2) 0.0886(11) 0.132(8) Uani 1 1 d . . .
H069 H 0.6748 0.6442 0.0439 0.159 Uiso 1 1 calc R . .
C55 C 0.6866(19) 0.7632(18) 0.1228(13) 0.129(8) Uani 1 1 d . . .
H8 H 0.7192 0.8135 0.1019 0.155 Uiso 1 1 calc R . .
C56 C 0.4111(11) 0.1516(10) 0.1878(9) 0.056(4) Uani 1 1 d . . .
C57 C 0.4173(14) 0.0301(12) 0.2655(8) 0.069(5) Uani 1 1 d . . .
C58 C 0.3817(13) 0.1922(10) 0.3257(8) 0.056(4) Uani 1 1 d . . .
C59 C 0.5540(15) 0.1649(11) 0.4030(9) 0.085(6) Uani 1 1 d . . .
C60 C 0.6998(13) 0.2977(11) 0.3632(7) 0.064(5) Uani 1 1 d . . .
C61 C 0.5334(10) 0.3394(11) 0.3002(7) 0.052(4) Uani 1 1 d . . .
C62 C 0.6253(14) 0.2362(14) 0.2184(10) 0.084(7) Uani 1 1 d . . .
Cu1 Cu 0.25902(13) 0.09869(13) 0.03002(9) 0.0562(5) Uani 1 1 d . . .
Cu2 Cu 0.2324(2) -0.18232(16) 0.23695(13) 0.1062(9) Uani 1 1 d . . .
Cu3 Cu 0.52565(15) 0.54874(12) 0.30646(9) 0.0600(6) Uani 1 1 d . . .
Cu4 Cu 0.95470(15) 0.43384(14) 0.41828(9) 0.0704(6) Uani 1 1 d . . .
Mo Mo 0.53152(11) 0.18757(9) 0.29411(7) 0.0575(4) Uani 1 1 d . . .
N1 N 0.0828(14) -0.2982(14) 0.1960(11) 0.116(7) Uani 1 1 d DU . .
N1C N 0.3565(13) -0.0519(10) 0.2518(8) 0.104(5) Uani 1 1 d . . .
N2 N 0.2262(17) -0.1104(10) 0.3367(8) 0.152(7) Uiso 1 1 d G . .
N2C N 0.3486(9) 0.1336(10) 0.1325(7) 0.071(4) Uani 1 1 d . . .
N3 N 0.3880(11) 0.0971(12) -0.0061(7) 0.075(4) Uani 1 1 d . . .
N3C N 0.3022(11) 0.1877(9) 0.3366(7) 0.082(5) Uani 1 1 d . . .
N4 N 0.1515(9) 0.0178(8) -0.0678(5) 0.051(3) Uani 1 1 d . . .
N4C N 0.5595(16) 0.1483(12) 0.4586(9) 0.142(7) Uani 1 1 d . . .
N5 N 0.5654(9) 0.6956(8) 0.3318(7) 0.059(3) Uani 1 1 d . . .
N5C N 0.6920(13) 0.0564(12) 0.2881(9) 0.138(7) Uani 1 1 d . . .
N6 N 0.4492(10) 0.5356(9) 0.3859(6) 0.058(3) Uani 1 1 d . . .
N6C N 0.6761(13) 0.2642(14) 0.1814(8) 0.112(7) Uani 1 1 d . . .
N7 N 1.0631(10) 0.5117(11) 0.3679(7) 0.073(4) Uani 1 1 d . . .
N7C N 0.5342(9) 0.4176(9) 0.3027(6) 0.056(3) Uani 1 1 d . . .
N8 N 0.9777(10) 0.3120(9) 0.3749(6) 0.069(4) Uani 1 1 d . . .
N8C N 0.7882(9) 0.3552(9) 0.3954(6) 0.065(4) Uani 1 1 d . . .
O1 O 0.3031(8) -0.2467(8) 0.1849(6) 0.089(4) Uani 1 1 d . . .
O2 O 0.1678(8) 0.1660(7) 0.0585(5) 0.071(3) Uani 1 1 d . . .
O3 O 0.5571(9) 0.5405(7) 0.2161(5) 0.077(3) Uani 1 1 d . . .
O4 O 0.9566(8) 0.5588(7) 0.4786(5) 0.070(3) Uani 1 1 d . . .

loop_
_atom_site_aniso_label
_atom_site_aniso_U_11
_atom_site_aniso_U_22
_atom_site_aniso_U_33
_atom_site_aniso_U_23
_atom_site_aniso_U_13
_atom_site_aniso_U_12
O2W 0.146(12) 0.216(16) 0.088(10) -0.012(10) -0.007(8) 0.099(11)
O6W 0.38(3) 0.093(13) 0.38(3) 0.059(15) -0.25(2) -0.022(15)
O7W 0.39(4) 1.00(10) 0.38(4) 0.25(5) 0.13(3) 0.36(6)
C7 0.164(19) 0.24(3) 0.24(2) 0.070(19) 0.179(17) 0.054(18)
C8 0.068(14) 0.13(2) 0.15(2) 0.095(18) 0.034(15) 0.023(16)
C8C 0.095(13) 0.072(12) 0.083(12) -0.050(9) -0.037(9) 0.062(11)
C9 0.068(14) 0.067(14) 0.068(12) 0.033(11) 0.010(10) -0.009(11)
C10 0.057(12) 0.050(12) 0.083(12) 0.024(10) 0.011(9) 0.010(10)
C11 0.080(13) 0.047(12) 0.089(13) -0.004(10) 0.010(10) 0.016(10)
C12 0.131(19) 0.071(16) 0.131(18) -0.012(13) 0.065(15) 0.039(14)
C13 0.14(3) 0.069(17) 0.097(18) 0.001(13) 0.024(17) -0.002(18)
C14 0.11(2) 0.065(18) 0.13(2) 0.014(16) 0.013(16) -0.001(14)
C15 0.036(10) 0.043(10) 0.082(12) 0.007(9) 0.009(8) 0.008(8)
C16 0.058(12) 0.043(10) 0.101(14) -0.005(9) 0.022(10) 0.002(9)
C17 0.043(14) 0.106(19) 0.20(3) 0.049(17) 0.035(14) 0.023(13)
C18 0.066(16) 0.16(3) 0.14(2) 0.08(2) 0.026(14) 0.048(17)
C19 0.047(12) 0.089(15) 0.071(12) 0.018(11) 0.010(9) -0.004(10)
C20 0.032(9) 0.086(13) 0.039(9) 0.022(9) -0.009(7) 0.013(9)
C21 0.032(9) 0.066(11) 0.053(10) -0.011(8) 0.014(7) -0.009(8)
C22 0.087(13) 0.077(13) 0.060(12) -0.009(10) 0.013(10) 0.021(11)
C23 0.118(17) 0.091(15) 0.065(12) 0.001(11) 0.048(11) 0.045(14)
C24 0.077(15) 0.119(18) 0.051(11) 0.001(12) 0.024(10) 0.035(13)
C25 0.078(15) 0.18(2) 0.073(13) 0.032(14) 0.045(12) 0.077(16)
C26 0.022(11) 0.20(3) 0.111(18) 0.029(17) 0.026(11) 0.017(14)
C27 0.062(14) 0.115(17) 0.067(13) 0.011(12) 0.009(10) 0.007(12)
C28 0.035(11) 0.125(17) 0.076(12) 0.034(12) 0.033(10) 0.021(11)
C29 0.038(10) 0.032(9) 0.068(12) -0.019(8) -0.005(8) -0.009(7)
C30 0.050(10) 0.089(13) 0.044(10) -0.005(10) -0.011(7) 0.007(9)
C31 0.092(13) 0.083(14) 0.043(10) -0.002(10) -0.006(9) 0.037(11)
C32 0.079(13) 0.072(13) 0.045(10) 0.016(10) 0.010(10) 0.031(11)
C33 0.084(14) 0.131(18) 0.051(11) 0.041(13) 0.034(11) 0.054(13)
C34 0.096(16) 0.081(16) 0.089(16) 0.041(13) 0.013(12) 0.025(13)
C35 0.119(17) 0.092(15) 0.054(12) 0.012(11) 0.023(12) 0.055(13)
C36 0.098(14) 0.069(13) 0.043(10) -0.007(9) 0.008(10) 0.053(11)
C37 0.033(9) 0.079(13) 0.069(12) 0.004(11) 0.009(8) 0.020(9)
C38 0.063(11) 0.086(13) 0.035(9) 0.000(9) 0.000(7) 0.020(10)
C39 0.044(10) 0.109(16) 0.066(12) 0.033(12) -0.005(8) 0.018(11)
C40 0.123(17) 0.070(15) 0.092(16) 0.037(13) 0.011(13) 0.021(12)
C41 0.089(14) 0.072(13) 0.065(13) 0.017(11) 0.018(10) 0.005(11)
C42 0.046(10) 0.056(12) 0.069(12) 0.032(11) 0.018(8) 0.005(9)
C43 0.056(10) 0.052(11) 0.050(9) 0.007(8) 0.014(8) 0.020(9)
C44 0.047(10) 0.054(11) 0.065(11) 0.008(9) 0.013(8) 0.004(8)
C45 0.057(11) 0.091(14) 0.043(10) 0.016(10) 0.019(8) 0.025(10)
C46 0.104(14) 0.051(12) 0.057(11) 0.018(9) 0.042(11) 0.032(11)
C47 0.062(11) 0.053(12) 0.037(9) -0.005(8) 0.014(8) 0.006(9)
C48 0.108(14) 0.054(12) 0.046(11) -0.019(9) 0.031(10) -0.036(11)
C49 0.182(19) 0.043(11) 0.088(14) 0.000(10) 0.099(14) 0.031(12)
C050 0.121(16) 0.071(14) 0.061(13) 0.017(12) 0.016(12) 0.022(12)
C50 0.079(12) 0.027(9) 0.056(11) -0.010(8) 0.003(9) 0.025(9)
C51 0.068(11) 0.041(10) 0.045(10) 0.021(9) 0.004(8) 0.012(8)
C52 0.060(11) 0.079(14) 0.044(10) 0.025(10) 0.020(8) 0.035(10)
C53 0.148(18) 0.067(13) 0.083(15) 0.020(12) 0.060(14) 0.034(13)
C54 0.17(2) 0.17(3) 0.078(16) 0.041(18) 0.080(15) 0.05(2)
C55 0.18(2) 0.089(19) 0.11(2) 0.043(17) 0.069(18) 0.022(17)
C56 0.035(10) 0.052(10) 0.070(11) 0.013(9) 0.016(8) 0.007(8)
C57 0.125(15) 0.042(10) 0.051(10) 0.004(9) 0.023(10) 0.056(11)
C58 0.051(11) 0.035(9) 0.061(10) 0.014(7) 0.023(8) -0.010(8)
C59 0.143(16) 0.054(11) 0.045(11) 0.020(9) -0.013(10) 0.046(11)
C60 0.077(12) 0.062(12) 0.038(9) 0.008(8) -0.010(8) 0.030(10)
C61 0.033(8) 0.061(11) 0.032(8) -0.009(8) 0.000(6) 0.005(8)
C62 0.039(12) 0.098(15) 0.070(14) -0.036(11) -0.029(9) 0.035(11)
Cu1 0.0426(11) 0.0583(12) 0.0419(11) -0.0031(9) 0.0037(8) 0.0060(9)
Cu2 0.152(2) 0.0632(16) 0.134(2) 0.0396(15) 0.0839(18) 0.0493(17)
Cu3 0.0753(14) 0.0411(12) 0.0501(12) 0.0054(9) 0.0216(10) 0.0110(10)
Cu4 0.0648(13) 0.0776(15) 0.0445(12) -0.0091(10) -0.0057(9) 0.0288(11)
Mo 0.0637(9) 0.0505(9) 0.0422(8) -0.0064(7) -0.0009(6) 0.0256(7)
N1 0.099(13) 0.131(17) 0.168(19) 0.093(14) 0.060(13) 0.068(14)
N1C 0.146(14) 0.033(9) 0.126(14) 0.020(10) 0.049(11) 0.027(10)
N2C 0.039(8) 0.100(11) 0.051(9) 0.002(8) 0.006(6) 0.016(7)
N3 0.041(9) 0.093(12) 0.065(10) 0.023(9) 0.014(7) 0.001(8)
N3C 0.060(10) 0.068(10) 0.071(9) -0.011(7) 0.026(8) -0.014(8)
N4 0.047(8) 0.050(8) 0.034(7) -0.011(6) 0.021(6) 0.003(6)
N4C 0.23(2) 0.104(13) 0.101(15) 0.065(12) 0.024(14) 0.076(13)
N5 0.068(9) 0.032(8) 0.066(9) 0.012(7) 0.020(7) 0.009(7)
N5C 0.116(13) 0.126(14) 0.150(15) -0.015(11) -0.017(11) 0.088(12)
N6 0.060(9) 0.034(8) 0.054(8) 0.005(7) 0.007(6) 0.001(7)
N6C 0.063(12) 0.165(16) 0.063(12) -0.026(11) 0.001(8) 0.038(11)
N7 0.068(9) 0.084(11) 0.052(9) 0.008(8) -0.005(7) 0.031(8)
N7C 0.055(8) 0.039(8) 0.061(9) 0.005(7) 0.013(6) 0.014(7)
N8 0.067(9) 0.076(10) 0.030(7) -0.021(7) -0.010(6) 0.025(7)
N8C 0.051(8) 0.069(10) 0.052(8) -0.013(7) -0.002(6) 0.025(7)
O1 0.078(8) 0.046(7) 0.101(9) -0.012(6) 0.004(6) 0.007(6)
O2 0.045(7) 0.069(7) 0.065(7) -0.011(5) 0.000(5) 0.011(5)
O3 0.133(10) 0.052(7) 0.050(7) 0.017(6) 0.039(6) 0.035(7)
O4 0.072(7) 0.077(8) 0.036(6) -0.016(5) -0.018(5) 0.038(6)

loop_
_atom_type_symbol
_atom_type_description
_atom_type_scat_dispersion_real
_atom_type_scat_dispersion_imag
_atom_type_scat_source
C C 0.0033 0.0016 'International Tables Vol C Tables 4.2.6.8 and 6.1.1.4'
H H 0.0000 0.0000 'International Tables Vol C Tables 4.2.6.8 and 6.1.1.4'
Cu Cu 0.3201 1.2651 'International Tables Vol C Tables 4.2.6.8 and 6.1.1.4'
Mo Mo -1.6832 0.6857 'International Tables Vol C Tables 4.2.6.8 and 6.1.1.4'
N N 0.0061 0.0033 'International Tables Vol C Tables 4.2.6.8 and 6.1.1.4'
O O 0.0106 0.0060 'International Tables Vol C Tables 4.2.6.8 and 6.1.1.4'

loop_
_geom_angle_atom_site_label_1
_geom_angle_atom_site_label_2
_geom_angle_atom_site_label_3
_geom_angle
_geom_angle_site_symmetry_1
_geom_angle_site_symmetry_3
_geom_angle_publ_flag
C2 C1 N2 120.0 . . ?
C2 C1 H1 120.0 . . ?
N2 C1 H1 120.0 . . ?
C1 C2 C3 120.0 . . ?
C1 C2 H2 120.0 . . ?
C3 C2 H2 120.0 . . ?
C4 C3 C2 120.0 . . ?
C4 C3 H3 120.0 . . ?
C2 C3 H3 120.0 . . ?
C3 C4 C5 120.0 . . ?
C3 C4 H4 120.0 . . ?
C5 C4 H4 120.0 . . ?
N2 C5 C4 120.0 . . ?
N2 C5 C6 116.6(17) . . ?
C4 C5 C6 122.5(17) . . ?
C7 C6 C5 121.6(18) . . ?
C7 C6 H06C 106.9 . . ?
C5 C6 H06C 106.9 . . ?
C7 C6 H06D 106.9 . . ?
C5 C6 H06D 106.9 . . ?
H06C C6 H06D 106.7 . . ?
N1 C7 C6 112.3(17) . . ?
N1 C7 H07A 109.1 . . ?
C6 C7 H07A 109.1 . . ?
N1 C7 H07B 109.1 . . ?
C6 C7 H07B 109.1 . . ?
H07A C7 H07B 107.9 . . ?
N1 C8 C9 131(2) . . ?
N1 C8 H077 114.6 . . ?
C9 C8 H077 114.6 . . ?
N5C C8C Mo 176.1(19) . . ?
C10 C9 C14 121(2) . . ?
C10 C9 C8 119.0(19) . . ?
C14 C9 C8 120(2) . . ?
O1 C10 C11 119.2(16) . . ?
O1 C10 C9 126.0(17) . . ?
C11 C10 C9 114.8(18) . . ?
C12 C11 C10 122.6(17) . . ?
C12 C11 H047 118.7 . . ?
C10 C11 H047 118.7 . . ?
C11 C12 C13 118.7(18) . . ?
C11 C12 H060 120.7 . . ?
C13 C12 H060 120.7 . . ?
C14 C13 C12 122(3) . . ?
C14 C13 H072 119.1 . . ?
C12 C13 H072 119.1 . . ?
C13 C14 C9 121(3) . . ?
C13 C14 H045 119.5 . . ?
C9 C14 H045 119.5 . . ?
O2 C15 C16 118.9(14) . . ?
O2 C15 C20 123.9(13) . . ?
C16 C15 C20 117.1(14) . . ?
C17 C16 C15 122.6(17) . . ?
C17 C16 H070 118.7 . . ?
C15 C16 H070 118.7 . . ?
C16 C17 C18 121(2) . . ?
C16 C17 H041 119.5 . . ?
C18 C17 H041 119.5 . . ?
C17 C18 C19 118(2) . . ?
C17 C18 H061 120.8 . . ?
C19 C18 H061 120.8 . . ?
C18 C19 C20 123.9(18) . . ?
C18 C19 H059 118.0 . . ?
C20 C19 H059 118.0 . . ?
C21 C20 C19 121.4(14) . . ?
C21 C20 C15 121.7(13) . . ?
C19 C20 C15 116.9(15) . . ?
N4 C21 C20 131.9(13) . . ?
N4 C21 H016 114.1 . . ?
C20 C21 H016 114.1 . . ?
N4 C22 C23 112.0(12) . . ?
N4 C22 H02A 109.2 . . ?
C23 C22 H02A 109.2 . . ?
N4 C22 H02B 109.2 . . ?
C23 C22 H02B 109.2 . . ?
H02A C22 H02B 107.9 . . ?
C22 C23 C24 112.9(15) . . ?
C22 C23 H06A 109.0 . . ?
C24 C23 H06A 109.0 . . ?
C22 C23 H06B 109.0 . . ?
C24 C23 H06B 109.0 . . ?
H06A C23 H06B 107.8 . . ?
N3 C24 C25 123.0(19) . . ?
N3 C24 C23 113.0(15) . . ?
C25 C24 C23 123.9(18) . . ?
C24 C25 C26 116.0(19) . . ?
C24 C25 H1A 122.0 . . ?
C26 C25 H1A 122.0 . . ?
C27 C26 C25 120.8(18) . . ?
C27 C26 H075 119.6 . . ?
C25 C26 H075 119.6 . . ?
C28 C27 C26 118.1(18) . . ?
C28 C27 H073 121.0 . . ?
C26 C27 H073 121.0 . . ?
N3 C28 C27 123.0(17) . . ?
N3 C28 H026 118.5 . . ?
C27 C28 H026 118.5 . . ?
N8 C29 C42 131.6(14) . 2_766 ?
N8 C29 H11 114.2 . . ?
C42 C29 H11 114.2 2_766 . ?
N8 C30 C31 111.6(13) . . ?
N8 C30 H02C 109.3 . . ?
C31 C30 H02C 109.3 . . ?
N8 C30 H02D 109.3 . . ?
C31 C30 H02D 109.3 . . ?
H02C C30 H02D 108.0 . . ?
C30 C31 C32 114.4(12) . . ?
C30 C31 H03C 108.7 . . ?
C32 C31 H03C 108.7 . . ?
C30 C31 H03D 108.7 . . ?
C32 C31 H03D 108.7 . . ?
H03C C31 H03D 107.6 . . ?
N7 C32 C33 118.2(16) . . ?
N7 C32 C31 114.4(16) . . ?
C33 C32 C31 127.4(17) . . ?
C34 C33 C32 121.1(17) . . ?
C34 C33 H049 119.5 . . ?
C32 C33 H049 119.5 . . ?
C35 C34 C33 121(2) . . ?
C35 C34 H068 119.5 . . ?
C33 C34 H068 119.5 . . ?
C34 C35 C36 117.5(19) . . ?
C34 C35 H063 121.2 . . ?
C36 C35 H063 121.2 . . ?
N7 C36 C35 122.9(15) . . ?
N7 C36 H032 118.5 . . ?
C35 C36 H032 118.5 . . ?
O4 C37 C42 120.0(15) . . ?
O4 C37 C38 122.9(15) . . ?
C42 C37 C38 117.1(15) . . ?
C39 C38 C37 119.5(15) . . ?
C39 C38 H031 120.3 . . ?
C37 C38 H031 120.3 . . ?
C40 C39 C38 123.6(16) . . ?
C40 C39 H057 118.2 . . ?
C38 C39 H057 118.2 . . ?
C41 C40 C39 114.6(17) . . ?
C41 C40 H058 122.7 . . ?
C39 C40 H058 122.7 . . ?
C42 C41 C40 126.2(18) . . ?
C42 C41 H056 116.9 . . ?
C40 C41 H056 116.9 . . ?
C41 C42 C37 118.9(16) . . ?
C41 C42 C29 117.9(17) . 2_766 ?
C37 C42 C29 123.2(15) . 2_766 ?
N6 C43 C44 120.8(14) . . ?
N6 C43 H021 119.6 . . ?
C44 C43 H021 119.6 . . ?
C43 C44 C45 118.3(14) . . ?
C43 C44 H051 120.8 . . ?
C45 C44 H051 120.8 . . ?
C46 C45 C44 118.5(15) . . ?
C46 C45 H022 120.7 . . ?
C44 C45 H022 120.7 . . ?
C45 C46 C47 121.0(15) . . ?
C45 C46 H030 119.5 . . ?
C47 C46 H030 119.5 . . ?
N6 C47 C46 119.8(15) . . ?
N6 C47 C48 117.1(13) . . ?
C46 C47 C48 123.1(14) . . ?
C47 C48 C49 112.7(13) . . ?
C47 C48 H03E 109.1 . . ?
C49 C48 H03E 109.1 . . ?
C47 C48 H03F 109.1 . . ?
C49 C48 H03F 109.1 . . ?
H03E C48 H03F 107.8 . . ?
N5 C49 C48 109.3(13) . . ?
N5 C49 H03A 109.8 . . ?
C48 C49 H03A 109.8 . . ?
N5 C49 H03B 109.8 . . ?
C48 C49 H03B 109.8 . . ?
H03A C49 H03B 108.3 . . ?
C55 C050 C51 123.0(19) . . ?
C55 C050 H050 118.5 . . ?
C51 C050 H050 118.5 . . ?
N5 C50 C51 129.9(14) . . ?
N5 C50 H011 115.0 . . ?
C51 C50 H011 115.0 . . ?
C050 C51 C52 118.4(15) . . ?
C050 C51 C50 121.3(16) . . ?
C52 C51 C50 120.4(14) . . ?
O3 C52 C53 119.2(16) . . ?
O3 C52 C51 124.2(13) . . ?
C53 C52 C51 116.5(16) . . ?
C54 C53 C52 122.2(18) . . ?
C54 C53 H048 118.9 . . ?
C52 C53 H048 118.9 . . ?
C53 C54 C55 120.3(19) . . ?
C53 C54 H069 119.9 . . ?
C55 C54 H069 119.9 . . ?
C050 C55 C54 120(2) . . ?
C050 C55 H8 120.2 . . ?
C54 C55 H8 120.2 . . ?
N2C C56 Mo 179.4(13) . . ?
N1C C57 Mo 178.5(15) . . ?
N3C C58 Mo 174.3(13) . . ?
N4C C59 Mo 175.9(18) . . ?
N8C C60 Mo 176.2(14) . . ?
N7C C61 Mo 179.5(12) . . ?
N6C C62 Mo 177.6(18) . . ?
O2 Cu1 N2C 91.5(5) . . ?
O2 Cu1 N4 94.9(4) . . ?
N2C Cu1 N4 160.5(5) . . ?
O2 Cu1 N3 151.0(5) . . ?
N2C Cu1 N3 92.0(5) . . ?
N4 Cu1 N3 91.2(5) . . ?
O1 Cu2 N1C 88.6(5) . . ?
O1 Cu2 N1 94.7(6) . . ?
N1C Cu2 N1 160.6(7) . . ?
O1 Cu2 N2 148.3(7) . . ?
N1C Cu2 N2 83.9(6) . . ?
N1 Cu2 N2 102.6(8) . . ?
O3 Cu3 N7C 89.0(4) . . ?
O3 Cu3 N5 94.4(5) . . ?
N7C Cu3 N5 161.7(5) . . ?
O3 Cu3 N6 164.7(5) . . ?
N7C Cu3 N6 89.9(5) . . ?
N5 Cu3 N6 91.4(5) . . ?
O4 Cu4 N8 168.4(5) . . ?
O4 Cu4 N8C 94.3(4) . . ?
N8 Cu4 N8C 92.9(5) . . ?
O4 Cu4 N7 93.0(5) . . ?
N8 Cu4 N7 87.8(5) . . ?
N8C Cu4 N7 137.5(5) . . ?
O4 Cu4 O4 78.9(4) . 2_766 ?
N8 Cu4 O4 90.0(4) . 2_766 ?
N8C Cu4 O4 112.1(4) . 2_766 ?
N7 Cu4 O4 110.4(4) . 2_766 ?
C57 Mo C56 72.9(5) . . ?
C57 Mo C60 142.4(5) . . ?
C56 Mo C60 140.8(5) . . ?
C57 Mo C62 118.5(6) . . ?
C56 Mo C62 71.6(5) . . ?
C60 Mo C62 74.1(6) . . ?
C57 Mo C61 141.6(5) . . ?
C56 Mo C61 80.8(5) . . ?
C60 Mo C61 73.5(5) . . ?
C62 Mo C61 77.0(6) . . ?
C57 Mo C59 79.7(6) . . ?
C56 Mo C59 145.3(6) . . ?
C60 Mo C59 72.8(6) . . ?
C62 Mo C59 142.1(6) . . ?
C61 Mo C59 110.2(5) . . ?
C57 Mo C58 75.5(5) . . ?
C56 Mo C58 78.3(5) . . ?
C60 Mo C58 119.4(5) . . ?
C62 Mo C58 139.7(6) . . ?
C61 Mo C58 72.2(5) . . ?
C59 Mo C58 74.4(6) . . ?
C57 Mo C8C 73.2(6) . . ?
C56 Mo C8C 112.0(5) . . ?
C60 Mo C8C 76.8(5) . . ?
C62 Mo C8C 76.0(7) . . ?
C61 Mo C8C 144.1(6) . . ?
C59 Mo C8C 78.9(6) . . ?
C58 Mo C8C 141.8(6) . . ?
C8 N1 C7 124(2) . . ?
C8 N1 Cu2 120.9(15) . . ?
C7 N1 Cu2 114.9(14) . . ?
C57 N1C Cu2 168.3(15) . . ?
C5 N2 C1 120.0 . . ?
C5 N2 Cu2 114.7(13) . . ?
C1 N2 Cu2 125.2(13) . . ?
C56 N2C Cu1 170.7(13) . . ?
C28 N3 C24 118.9(16) . . ?
C28 N3 Cu1 115.3(12) . . ?
C24 N3 Cu1 124.9(12) . . ?
C21 N4 C22 116.8(12) . . ?
C21 N4 Cu1 120.2(9) . . ?
C22 N4 Cu1 122.8(10) . . ?
C50 N5 C49 114.6(12) . . ?
C50 N5 Cu3 122.2(10) . . ?
C49 N5 Cu3 123.3(10) . . ?
C43 N6 C47 121.6(14) . . ?
C43 N6 Cu3 114.8(10) . . ?
C47 N6 Cu3 123.6(10) . . ?
C36 N7 C32 119.3(15) . . ?
C36 N7 Cu4 121.8(12) . . ?
C32 N7 Cu4 118.1(12) . . ?
C61 N7C Cu3 176.5(11) . . ?
C29 N8 C30 118.5(13) . . ?
C29 N8 Cu4 124.3(10) . . ?
C30 N8 Cu4 117.1(10) . . ?
C60 N8C Cu4 158.5(13) . . ?
C10 O1 Cu2 128.4(10) . . ?
C15 O2 Cu1 126.7(9) . . ?
C52 O3 Cu3 128.8(10) . . ?
C37 O4 Cu4 128.7(9) . . ?
C37 O4 Cu4 130.0(9) . 2_766 ?
Cu4 O4 Cu4 101.1(4) . 2_766 ?

loop_
_geom_bond_atom_site_label_1
_geom_bond_atom_site_label_2
_geom_bond_distance
_geom_bond_site_symmetry_2
_geom_bond_publ_flag
C1 C2 1.3900 . ?
C1 N2 1.3900 . ?
C1 H1 0.9300 . ?
C2 C3 1.3900 . ?
C2 H2 0.9300 . ?
C3 C4 1.3900 . ?
C3 H3 0.9300 . ?
C4 C5 1.3900 . ?
C4 H4 0.9300 . ?
C5 N2 1.3900 . ?
C5 C6 1.60(2) . ?
C6 C7 1.552(16) . ?
C6 H06C 0.9700 . ?
C6 H06D 0.9700 . ?
C7 N1 1.536(15) . ?
C7 H07A 0.9700 . ?
C7 H07B 0.9700 . ?
C8 N1 1.28(2) . ?
C8 C9 1.43(2) . ?
C8 H077 0.9300 . ?
C8C N5C 1.102(15) . ?
C8C Mo 2.230(14) . ?
C9 C10 1.42(2) . ?
C9 C14 1.43(2) . ?
C10 O1 1.292(16) . ?
C10 C11 1.419(19) . ?
C11 C12 1.376(19) . ?
C11 H047 0.9300 . ?
C12 C13 1.41(3) . ?
C12 H060 0.9300 . ?
C13 C14 1.28(2) . ?
C13 H072 0.9300 . ?
C14 H045 0.9300 . ?
C15 O2 1.314(14) . ?
C15 C16 1.408(17) . ?
C15 C20 1.414(17) . ?
C16 C17 1.36(2) . ?
C16 H070 0.9300 . ?
C17 C18 1.35(2) . ?
C17 H041 0.9300 . ?
C18 C19 1.36(2) . ?
C18 H061 0.9300 . ?
C19 C20 1.411(18) . ?
C19 H059 0.9300 . ?
C20 C21 1.391(18) . ?
C21 N4 1.269(15) . ?
C21 H016 0.9300 . ?
C22 N4 1.459(15) . ?
C22 C23 1.477(18) . ?
C22 H02A 0.9700 . ?
C22 H02B 0.9700 . ?
C23 C24 1.53(2) . ?
C23 H06A 0.9700 . ?
C23 H06B 0.9700 . ?
C24 N3 1.339(17) . ?
C24 C25 1.38(2) . ?
C25 C26 1.39(2) . ?
C25 H1A 0.9300 . ?
C26 C27 1.38(2) . ?
C26 H075 0.9300 . ?
C27 C28 1.352(19) . ?
C27 H073 0.9300 . ?
C28 N3 1.315(17) . ?
C28 H026 0.9300 . ?
C29 N8 1.233(16) . ?
C29 C42 1.455(18) 2_766 ?
C29 H11 0.9300 . ?
C30 N8 1.481(15) . ?
C30 C31 1.512(18) . ?
C30 H02C 0.9700 . ?
C30 H02D 0.9700 . ?
C31 C32 1.530(19) . ?
C31 H03C 0.9700 . ?
C31 H03D 0.9700 . ?
C32 N7 1.369(17) . ?
C32 C33 1.384(19) . ?
C33 C34 1.37(2) . ?
C33 H049 0.9300 . ?
C34 C35 1.35(2) . ?
C34 H068 0.9300 . ?
C35 C36 1.37(2) . ?
C35 H063 0.9300 . ?
C36 N7 1.359(17) . ?
C36 H032 0.9300 . ?
C37 O4 1.297(16) . ?
C37 C42 1.420(19) . ?
C37 C38 1.432(17) . ?
C38 C39 1.397(19) . ?
C38 H031 0.9300 . ?
C39 C40 1.39(2) . ?
C39 H057 0.9300 . ?
C40 C41 1.38(2) . ?
C40 H058 0.9300 . ?
C41 C42 1.364(19) . ?
C41 H056 0.9300 . ?
C42 C29 1.455(18) 2_766 ?
C43 N6 1.315(15) . ?
C43 C44 1.395(17) . ?
C43 H021 0.9300 . ?
C44 C45 1.387(17) . ?
C44 H051 0.9300 . ?
C45 C46 1.360(17) . ?
C45 H022 0.9300 . ?
C46 C47 1.365(17) . ?
C46 H030 0.9300 . ?
C47 N6 1.332(14) . ?
C47 C48 1.473(18) . ?
C48 C49 1.520(19) . ?
C48 H03E 0.9700 . ?
C48 H03F 0.9700 . ?
C49 N5 1.452(15) . ?
C49 H03A 0.9700 . ?
C49 H03B 0.9700 . ?
C050 C55 1.33(2) . ?
C050 C51 1.394(19) . ?
C050 H050 0.9300 . ?
C50 N5 1.261(15) . ?
C50 C51 1.439(18) . ?
C50 H011 0.9300 . ?
C51 C52 1.434(18) . ?
C52 O3 1.278(16) . ?
C52 C53 1.408(19) . ?
C53 C54 1.36(2) . ?
C53 H048 0.9300 . ?
C54 C55 1.39(2) . ?
C54 H069 0.9300 . ?
C55 H8 0.9300 . ?
C56 N2C 1.129(14) . ?
C56 Mo 2.168(15) . ?
C57 N1C 1.127(16) . ?
C57 Mo 2.150(17) . ?
C58 N3C 1.100(14) . ?
C58 Mo 2.213(16) . ?
C59 N4C 1.149(16) . ?
C59 Mo 2.185(17) . ?
C60 N8C 1.126(14) . ?
C60 Mo 2.180(15) . ?
C61 N7C 1.133(14) . ?
C61 Mo 2.196(16) . ?
C62 N6C 1.13(2) . ?
C62 Mo 2.19(2) . ?
Cu1 O2 1.905(9) . ?
Cu1 N2C 1.957(12) . ?
Cu1 N4 1.961(10) . ?
Cu1 N3 1.982(13) . ?
Cu2 O1 1.849(11) . ?
Cu2 N1C 1.956(15) . ?
Cu2 N1 1.974(18) . ?
Cu2 N2 2.049(12) . ?
Cu3 O3 1.879(10) . ?
Cu3 N7C 1.952(11) . ?
Cu3 N5 1.957(11) . ?
Cu3 N6 2.021(12) . ?
Cu4 O4 1.958(9) . ?
Cu4 N8 1.968(12) . ?
Cu4 N8C 2.000(12) . ?
Cu4 N7 2.052(14) . ?
Cu4 O4 2.064(9) 2_766 ?
O4 Cu4 2.064(9) 2_766 ?
